data_4022402
loop_
_publ_author_name
'Katsu Ogawa'
'Seth C. Rasmussen'

_publ_section_title
;
 A Simple and Efficient Route to N-Functionalized
 Dithieno[3,2-b:2',3'-d]pyrroles: Fused-Ring Building Blocks
 for New Conjugated Polymeric Systems
;
_journal_name_full 'Journal of Organic Chemistry'
_journal_page_first 2921
_journal_page_last 2928
_journal_paper_doi 10.1021/jo034078k
_journal_volume 68
_journal_year 2003
_chemical_formula_sum 'C16 H21 N S2'
_chemical_formula_weight 291.46
_chemical_name_systematic
; 
 ? 
;
_space_group_IT_number 14
_symmetry_cell_setting monoclinic
_symmetry_space_group_name_Hall '-P 2yn'
_symmetry_space_group_name_H-M 'P 1 21/n 1'
_atom_sites_solution_hydrogens geom
_atom_sites_solution_primary direct
_atom_sites_solution_secondary difmap
_audit_creation_method SHELXL-97
_cell_angle_alpha 90.00
_cell_angle_beta 108.971(3)
_cell_angle_gamma 90.00
_cell_formula_units_Z 4
_cell_length_a 13.089(2)
_cell_length_b 9.3002(14)
_cell_length_c 13.861(2)
_cell_measurement_temperature 299(2)
_cell_volume 1595.7(4)
_computing_cell_refinement 'Bruker SMART'
_computing_data_collection 'Bruker SMART'
_computing_data_reduction 'Bruker SHELXTL'
_computing_molecular_graphics 'Bruker SHELXTL'
_computing_publication_material 'Bruker SHELXTL'
_computing_structure_refinement 'SHELXL-97 (Sheldrick, 1997)'
_computing_structure_solution 'SHELXS-97 (Sheldrick, 1990)'
_diffrn_ambient_temperature 299(2)
_diffrn_measured_fraction_theta_full 0.928
_diffrn_measured_fraction_theta_max 0.928
_diffrn_measurement_device_type 'CCD area detector'
_diffrn_measurement_method 'phi and omega scans'
_diffrn_radiation_monochromator graphite
_diffrn_radiation_source 'fine-focus sealed tube'
_diffrn_radiation_type MoK\a
_diffrn_radiation_wavelength 0.71073
_diffrn_reflns_av_R_equivalents 0.0464
_diffrn_reflns_av_sigmaI/netI 0.0832
_diffrn_reflns_limit_h_max 17
_diffrn_reflns_limit_h_min -15
_diffrn_reflns_limit_k_max 11
_diffrn_reflns_limit_k_min -12
_diffrn_reflns_limit_l_max 17
_diffrn_reflns_limit_l_min -16
_diffrn_reflns_number 9629
_diffrn_reflns_theta_full 28.27
_diffrn_reflns_theta_max 28.27
_diffrn_reflns_theta_min 1.86
_exptl_absorpt_coefficient_mu 0.321
_exptl_absorpt_correction_type none
_exptl_crystal_colour 'clr colorl'
_exptl_crystal_density_diffrn 1.213
_exptl_crystal_density_method 'not measured'
_exptl_crystal_description plate
_exptl_crystal_F_000 624
_exptl_crystal_size_max 0.1
_exptl_crystal_size_mid 0.2
_exptl_crystal_size_min 0.6
_refine_diff_density_max 0.194
_refine_diff_density_min -0.184
_refine_diff_density_rms 0.032
_refine_ls_extinction_method none
_refine_ls_goodness_of_fit_ref 0.851
_refine_ls_hydrogen_treatment mixed
_refine_ls_matrix_type full
_refine_ls_number_parameters 172
_refine_ls_number_reflns 3679
_refine_ls_number_restraints 0
_refine_ls_restrained_S_all 0.851
_refine_ls_R_factor_all 0.1676
_refine_ls_R_factor_gt 0.0470
_refine_ls_shift/su_max 0.000
_refine_ls_shift/su_mean 0.000
_refine_ls_structure_factor_coef Fsqd
_refine_ls_weighting_details 'calc w=1/[\s^2^(Fo^2^)+(0.0621P)^2^+0.0000P] where P=(Fo^2^+2Fc^2^)/3'
_refine_ls_weighting_scheme calc
_refine_ls_wR_factor_gt 0.1034
_refine_ls_wR_factor_ref 0.1355
_reflns_number_gt 1318
_reflns_number_total 3679
_reflns_threshold_expression >2sigma(I)
_cod_data_source_file jo034078ksi20030122_033401_1.cif
_cod_data_source_block C8DTP
_cod_depositor_comments
;
The following automatic conversions were performed:
'_symmetry_cell_setting' value 'Monoclinic' changed to 'monoclinic'
according to '/home/saulius/struct/CIF-dictionaries/cif_core.dic'
dictionary named 'cif_core.dic' version 2.4.1 from 2010-06-29.

Automatic conversion script
Id: cif_fix_enum 1527 2010-12-29 10:47:43Z saulius 
;
_cod_original_sg_symbol_H-M 'P 21/n'
_cod_database_code 4022402

loop_
_symmetry_equiv_pos_as_xyz
'x, y, z'
'-x+1/2, y+1/2, -z+1/2'
'-x, -y, -z'
'x-1/2, -y-1/2, z-1/2'

loop_
_atom_site_label
_atom_site_type_symbol
_atom_site_fract_x
_atom_site_fract_y
_atom_site_fract_z
_atom_site_U_iso_or_equiv
_atom_site_adp_type
_atom_site_occupancy
_atom_site_symmetry_multiplicity
_atom_site_calc_flag
_atom_site_refinement_flags
S1 S 0.40430(7) 0.64034(9) 0.05979(6) 0.0971(3) Uani 1 1 d .
S2 S 0.56307(6) 0.78598(9) 0.35323(6) 0.0922(3) Uani 1 1 d .
N1 N 0.31690(18) 0.5412(2) 0.2874(2) 0.0797(7) Uani 1 1 d .
C1 C 0.2933(3) 0.5297(3) 0.0197(3) 0.1019(10) Uani 1 1 d .
H1A H 0.2626 0.5014 -0.0480 0.122 Uiso 1 1 calc R
C2 C 0.2541(2) 0.4869(3) 0.0938(3) 0.0902(9) Uani 1 1 d .
H2A H 0.1948 0.4269 0.0844 0.108 Uiso 1 1 calc R
C3 C 0.3173(2) 0.5474(3) 0.1881(3) 0.0726(8) Uani 1 1 d .
C4 C 0.4021(2) 0.6325(3) 0.1828(2) 0.0710(7) Uani 1 1 d .
C5 C 0.4563(2) 0.6819(3) 0.2834(2) 0.0697(7) Uani 1 1 d .
C6 C 0.4019(2) 0.6243(3) 0.3447(2) 0.0724(7) Uani 1 1 d .
C7 C 0.4458(3) 0.6650(3) 0.4479(3) 0.0906(9) Uani 1 1 d .
H7A H 0.4194 0.6357 0.4994 0.109 Uiso 1 1 calc R
C8 C 0.5317(3) 0.7524(3) 0.4616(2) 0.0990(10) Uani 1 1 d .
H8A H 0.5705 0.7912 0.5248 0.119 Uiso 1 1 calc R
C9 C 0.2423(2) 0.4614(3) 0.3249(3) 0.0980(10) Uani 1 1 d .
H9A H 0.2833 0.4045 0.3833 0.118 Uiso 1 1 calc R
H9B H 0.2014 0.3955 0.2722 0.118 Uiso 1 1 calc R
C10 C 0.1642(2) 0.5562(4) 0.3558(3) 0.1013(10) Uani 1 1 d .
H10A H 0.1221 0.4956 0.3858 0.122 Uiso 1 1 calc R
H10B H 0.2058 0.6215 0.4086 0.122 Uiso 1 1 calc R
C11 C 0.0881(2) 0.6427(3) 0.2733(2) 0.0929(9) Uani 1 1 d .
H11A H 0.0494 0.5791 0.2181 0.111 Uiso 1 1 calc R
H11B H 0.1292 0.7098 0.2468 0.111 Uiso 1 1 calc R
C12 C 0.0062(2) 0.7268(3) 0.3090(2) 0.0912(9) Uani 1 1 d .
H12A H -0.0283 0.6611 0.3431 0.109 Uiso 1 1 calc R
H12B H 0.0447 0.7982 0.3586 0.109 Uiso 1 1 calc R
C13 C -0.0792(3) 0.8009(3) 0.2249(2) 0.0970(10) Uani 1 1 d .
H13A H -0.1176 0.7297 0.1752 0.116 Uiso 1 1 calc R
H13B H -0.0448 0.8672 0.1911 0.116 Uiso 1 1 calc R
C14 C -0.1595(3) 0.8826(4) 0.2613(3) 0.1166(11) Uani 1 1 d .
H14A H -0.1208 0.9573 0.3077 0.140 Uiso 1 1 calc R
H14B H -0.1887 0.8170 0.3001 0.140 Uiso 1 1 calc R
C15 C -0.2549(3) 0.9531(5) 0.1784(3) 0.1487(16) Uani 1 1 d .
H15A H -0.2864 1.0261 0.2100 0.178 Uiso 1 1 calc R
H15B H -0.2275 1.0007 0.1295 0.178 Uiso 1 1 calc R
C16 C -0.3384(3) 0.8535(5) 0.1245(3) 0.1597(17) Uani 1 1 d .
H16A H -0.3950 0.9046 0.0745 0.240 Uiso 1 1 calc R
H16B H -0.3673 0.8074 0.1720 0.240 Uiso 1 1 calc R
H16C H -0.3085 0.7823 0.0912 0.240 Uiso 1 1 calc R

loop_
_atom_site_aniso_label
_atom_site_aniso_U_11
_atom_site_aniso_U_22
_atom_site_aniso_U_33
_atom_site_aniso_U_23
_atom_site_aniso_U_13
_atom_site_aniso_U_12
S1 0.1026(7) 0.1008(7) 0.0875(6) 0.0011(5) 0.0304(5) 0.0068(5)
S2 0.0774(5) 0.0866(6) 0.1021(6) -0.0007(5) 0.0146(4) -0.0102(4)
N1 0.0693(16) 0.0691(16) 0.105(2) -0.0045(15) 0.0350(15) -0.0064(13)
C1 0.098(2) 0.096(2) 0.097(3) -0.012(2) 0.011(2) 0.014(2)
C2 0.0673(19) 0.075(2) 0.116(3) -0.014(2) 0.014(2) 0.0032(16)
C3 0.0598(18) 0.0626(18) 0.092(2) -0.0062(17) 0.0200(17) 0.0093(15)
C4 0.0638(18) 0.0639(17) 0.086(2) 0.0001(16) 0.0247(16) 0.0093(15)
C5 0.0621(17) 0.0616(17) 0.084(2) 0.0024(15) 0.0225(16) 0.0036(13)
C6 0.0726(19) 0.0645(18) 0.080(2) 0.0034(17) 0.0252(18) 0.0083(16)
C7 0.104(3) 0.081(2) 0.090(3) 0.0098(18) 0.036(2) 0.010(2)
C8 0.103(3) 0.085(2) 0.092(2) -0.0047(18) 0.0084(19) 0.003(2)
C9 0.087(2) 0.076(2) 0.141(3) 0.0101(19) 0.052(2) -0.0015(18)
C10 0.096(2) 0.092(2) 0.130(3) 0.017(2) 0.057(2) -0.007(2)
C11 0.092(2) 0.080(2) 0.113(3) -0.0061(19) 0.042(2) -0.0097(18)
C12 0.078(2) 0.091(2) 0.114(3) -0.005(2) 0.043(2) -0.0068(18)
C13 0.095(2) 0.095(2) 0.104(2) -0.0068(19) 0.036(2) -0.011(2)
C14 0.081(2) 0.121(3) 0.145(3) -0.011(3) 0.033(2) 0.002(2)
C15 0.115(3) 0.131(4) 0.183(4) 0.000(3) 0.025(3) -0.022(3)
C16 0.123(3) 0.221(5) 0.129(3) 0.002(3) 0.032(3) -0.028(4)

loop_
_atom_type_symbol
_atom_type_description
_atom_type_scat_dispersion_real
_atom_type_scat_dispersion_imag
_atom_type_scat_source
C C 0.0033 0.0016 'International Tables Vol C Tables 4.2.6.8 and 6.1.1.4'
H H 0.0000 0.0000 'International Tables Vol C Tables 4.2.6.8 and 6.1.1.4'
N N 0.0061 0.0033 'International Tables Vol C Tables 4.2.6.8 and 6.1.1.4'
S S 0.1246 0.1234 'International Tables Vol C Tables 4.2.6.8 and 6.1.1.4'

loop_
_geom_angle_atom_site_label_1
_geom_angle_atom_site_label_2
_geom_angle_atom_site_label_3
_geom_angle
C4 S1 C1 90.60(16)
C8 S2 C5 90.47(16)
C6 N1 C3 106.7(2)
C6 N1 C9 126.4(3)
C3 N1 C9 126.9(3)
C2 C1 S1 114.9(3)
C2 C1 H1A 122.6
S1 C1 H1A 122.6
C1 C2 C3 109.5(3)
C1 C2 H2A 125.3
C3 C2 H2A 125.3
N1 C3 C4 109.9(3)
N1 C3 C2 135.5(3)
C4 C3 C2 114.6(3)
C3 C4 C5 106.7(3)
C3 C4 S1 110.5(2)
C5 C4 S1 142.9(2)
C6 C5 C4 106.5(3)
C6 C5 S2 111.1(2)
C4 C5 S2 142.3(2)
N1 C6 C5 110.2(3)
N1 C6 C7 136.3(3)
C5 C6 C7 113.5(3)
C8 C7 C6 110.5(3)
C8 C7 H7A 124.7
C6 C7 H7A 124.7
C7 C8 S2 114.4(3)
C7 C8 H8A 122.8
S2 C8 H8A 122.8
N1 C9 C10 113.5(2)
N1 C9 H9A 108.9
C10 C9 H9A 108.9
N1 C9 H9B 108.9
C10 C9 H9B 108.9
H9A C9 H9B 107.7
C11 C10 C9 116.3(3)
C11 C10 H10A 108.2
C9 C10 H10A 108.2
C11 C10 H10B 108.2
C9 C10 H10B 108.2
H10A C10 H10B 107.4
C10 C11 C12 113.1(3)
C10 C11 H11A 109.0
C12 C11 H11A 109.0
C10 C11 H11B 109.0
C12 C11 H11B 109.0
H11A C11 H11B 107.8
C13 C12 C11 114.0(3)
C13 C12 H12A 108.7
C11 C12 H12A 108.7
C13 C12 H12B 108.7
C11 C12 H12B 108.7
H12A C12 H12B 107.6
C12 C13 C14 113.4(3)
C12 C13 H13A 108.9
C14 C13 H13A 108.9
C12 C13 H13B 108.9
C14 C13 H13B 108.9
H13A C13 H13B 107.7
C13 C14 C15 116.6(3)
C13 C14 H14A 108.1
C15 C14 H14A 108.1
C13 C14 H14B 108.1
C15 C14 H14B 108.1
H14A C14 H14B 107.3
C16 C15 C14 114.0(4)
C16 C15 H15A 108.8
C14 C15 H15A 108.8
C16 C15 H15B 108.8
C14 C15 H15B 108.8
H15A C15 H15B 107.6
C15 C16 H16A 109.5
C15 C16 H16B 109.5
H16A C16 H16B 109.5
C15 C16 H16C 109.5
H16A C16 H16C 109.5
H16B C16 H16C 109.5

loop_
_geom_bond_atom_site_label_1
_geom_bond_atom_site_label_2
_geom_bond_distance
S1 C4 1.717(3)
S1 C1 1.719(3)
S2 C8 1.710(3)
S2 C5 1.717(3)
N1 C6 1.375(3)
N1 C3 1.380(3)
N1 C9 1.451(3)
C1 C2 1.349(4)
C1 H1A 0.9300
C2 C3 1.417(4)
C2 H2A 0.9300
C3 C4 1.383(3)
C4 C5 1.420(3)
C5 C6 1.381(3)
C6 C7 1.410(4)
C7 C8 1.349(4)
C7 H7A 0.9300
C8 H8A 0.9300
C9 C10 1.513(4)
C9 H9A 0.9700
C9 H9B 0.9700
C10 C11 1.485(4)
C10 H10A 0.9700
C10 H10B 0.9700
C11 C12 1.534(4)
C11 H11A 0.9700
C11 H11B 0.9700
C12 C13 1.495(4)
C12 H12A 0.9700
C12 H12B 0.9700
C13 C14 1.510(4)
C13 H13A 0.9700
C13 H13B 0.9700
C14 C15 1.541(5)
C14 H14A 0.9700
C14 H14B 0.9700
C15 C16 1.442(5)
C15 H15A 0.9700
C15 H15B 0.9700
C16 H16A 0.9600
C16 H16B 0.9600
C16 H16C 0.9600

loop_
_geom_torsion_atom_site_label_1
_geom_torsion_atom_site_label_2
_geom_torsion_atom_site_label_3
_geom_torsion_atom_site_label_4
_geom_torsion
C4 S1 C1 C2 0.1(2)
S1 C1 C2 C3 0.2(3)
C6 N1 C3 C4 0.5(3)
C9 N1 C3 C4 -178.9(2)
C6 N1 C3 C2 179.3(3)
C9 N1 C3 C2 -0.2(5)
C1 C2 C3 N1 -179.2(3)
C1 C2 C3 C4 -0.5(3)
N1 C3 C4 C5 -0.3(3)
C2 C3 C4 C5 -179.4(2)
N1 C3 C4 S1 179.57(17)
C2 C3 C4 S1 0.5(3)
C1 S1 C4 C3 -0.36(19)
C1 S1 C4 C5 179.5(3)
C3 C4 C5 C6 0.0(3)
S1 C4 C5 C6 -179.8(3)
C3 C4 C5 S2 -179.7(3)
S1 C4 C5 S2 0.4(6)
C8 S2 C5 C6 -0.7(2)
C8 S2 C5 C4 179.0(3)
C3 N1 C6 C5 -0.5(3)
C9 N1 C6 C5 178.9(2)
C3 N1 C6 C7 179.1(3)
C9 N1 C6 C7 -1.4(5)
C4 C5 C6 N1 0.3(3)
S2 C5 C6 N1 -179.87(17)
C4 C5 C6 C7 -179.4(2)
S2 C5 C6 C7 0.4(3)
N1 C6 C7 C8 -179.3(3)
C5 C6 C7 C8 0.3(3)
C6 C7 C8 S2 -0.9(3)
C5 S2 C8 C7 0.9(2)
C6 N1 C9 C10 71.6(4)
C3 N1 C9 C10 -109.1(3)
N1 C9 C10 C11 63.3(4)
C9 C10 C11 C12 175.6(2)
C10 C11 C12 C13 -173.2(3)
C11 C12 C13 C14 179.7(3)
C12 C13 C14 C15 -175.8(3)
C13 C14 C15 C16 76.9(4)

loop_
_cod_related_entry_id
_cod_related_entry_database
_cod_related_entry_code
1 ChemSpider 9208818
